data_7036883
loop_
_publ_author_name
'Rao, Gyandshwar Kumar'
'Gorelsky, Serge I.'
'Korobkov, Ilia'
'Richeson, Darrin'

_publ_section_title
;
 Coinage metal complexes supported by a &quot;PN(3)P&quot; scaffold.
;
_journal_issue 44
_journal_name_full 'Dalton transactions (Cambridge, England : 2003)'
_journal_page_first 19153
_journal_page_last 19162
_journal_paper_doi 10.1039/c5dt03515e
_journal_volume 44
_journal_year 2015
_chemical_formula_sum 'C32 H29 Cu F3 N3 O3 P2 S'
_chemical_formula_weight 718.12
_chemical_name_systematic '2,6-{Ph2PNMe}2(NC5H3)]CuOTf '
_space_group_crystal_system triclinic
_space_group_IT_number 2
_space_group_name_Hall '-P 1'
_space_group_name_H-M_alt 'P -1'
_symmetry_space_group_name_Hall '-P 1'
_symmetry_space_group_name_H-M 'P -1'
_atom_sites_solution_hydrogens geom
_audit_creation_method SHELXL-2014/7
_audit_update_record
;
2015-07-22 deposited with the CCDC.
2015-10-06 downloaded from the CCDC.
;
_cell_angle_alpha 110.7287(10)
_cell_angle_beta 105.7160(10)
_cell_angle_gamma 95.9328(10)
_cell_formula_units_Z 2
_cell_length_a 9.5696(2)
_cell_length_b 13.5271(3)
_cell_length_c 14.0741(3)
_cell_measurement_temperature 200(2)
_cell_volume 1599.57(6)
_computing_cell_refinement 'APEX II, Bruker (2009)'
_computing_data_collection 'APEX II, Bruker (2009)'
_computing_data_reduction 'XPREP, Bruker (2009)'
_computing_molecular_graphics 'SHELXTL, Bruker (2004)'
_computing_publication_material 'SHELXTL, Bruker (2004)'
_computing_structure_refinement 'SHELXL-2014/7 (Sheldrick, 2014)'
_computing_structure_solution 'SHELXS-03 (Sheldrick, 2003)'
_diffrn_ambient_temperature 200(2)
_diffrn_measured_fraction_theta_full 0.987
_diffrn_measured_fraction_theta_max 0.977
_diffrn_radiation_type MoK\a
_diffrn_radiation_wavelength 0.71073
_diffrn_reflns_av_R_equivalents 0.0114
_diffrn_reflns_av_unetI/netI 0.0178
_diffrn_reflns_laue_measured_fraction_full 0.987
_diffrn_reflns_laue_measured_fraction_max 0.977
_diffrn_reflns_limit_h_max 12
_diffrn_reflns_limit_h_min -12
_diffrn_reflns_limit_k_max 16
_diffrn_reflns_limit_k_min -18
_diffrn_reflns_limit_l_max 18
_diffrn_reflns_limit_l_min -18
_diffrn_reflns_number 13846
_diffrn_reflns_point_group_measured_fraction_full 0.987
_diffrn_reflns_point_group_measured_fraction_max 0.977
_diffrn_reflns_theta_full 25.242
_diffrn_reflns_theta_max 28.366
_diffrn_reflns_theta_min 1.804
_exptl_absorpt_coefficient_mu 0.904
_exptl_absorpt_correction_T_max 0.7457
_exptl_absorpt_correction_T_min 0.6793
_exptl_absorpt_correction_type multi-scan
_exptl_absorpt_process_details 'SADABS, Bruker (2003)'
_exptl_crystal_colour colorless
_exptl_crystal_density_diffrn 1.491
_exptl_crystal_density_meas ?
_exptl_crystal_description block
_exptl_crystal_F_000 736
_exptl_crystal_size_max 0.250
_exptl_crystal_size_mid 0.200
_exptl_crystal_size_min 0.190
_refine_diff_density_max 0.595
_refine_diff_density_min -0.377
_refine_diff_density_rms 0.053
_refine_ls_extinction_method none
_refine_ls_goodness_of_fit_ref 1.050
_refine_ls_hydrogen_treatment constr
_refine_ls_matrix_type full
_refine_ls_number_parameters 436
_refine_ls_number_reflns 7828
_refine_ls_number_restraints 144
_refine_ls_restrained_S_all 1.051
_refine_ls_R_factor_all 0.0335
_refine_ls_R_factor_gt 0.0296
_refine_ls_shift/su_max 0.002
_refine_ls_shift/su_mean 0.000
_refine_ls_structure_factor_coef Fsqd
_refine_ls_weighting_details 'w=1/[\s^2^(Fo^2^)+(0.0483P)^2^+0.4307P] where P=(Fo^2^+2Fc^2^)/3'
_refine_ls_weighting_scheme calc
_refine_ls_wR_factor_gt 0.0803
_refine_ls_wR_factor_ref 0.0833
_reflns_Friedel_coverage 0.000
_reflns_number_gt 7051
_reflns_number_total 7828
_reflns_threshold_expression 'I > 2\s(I)'
_cod_data_source_file c5dt03515e2.cif
_cod_data_source_block dr162
_cod_depositor_comments
;
The following automatic conversions were performed:

'_exptl_crystal_density_meas' value 'n/a' was changed to '?' - the
value is perceived as not measured.

Automatic conversion script
Id: cif_fix_values 3271 2015-04-21 07:52:19Z andrius 

 Adding full bibliography for 7036882--7036885.cif.
;
_cod_database_code 7036883
_shelx_shelxl_version_number 2014/7
_shelx_space_group_comment
; 
The symmetry employed for this shelxl refinement is uniquely defined 
by the following loop, which should always be used as a source of 
symmetry information in preference to the above space-group names. 
They are only intended as comments. 
;
_shelx_estimated_absorpt_t_min 0.806
_shelx_estimated_absorpt_t_max 0.847

loop_
_space_group_symop_operation_xyz
'x, y, z'
'-x, -y, -z'

loop_
_atom_site_label
_atom_site_type_symbol
_atom_site_fract_x
_atom_site_fract_y
_atom_site_fract_z
_atom_site_U_iso_or_equiv
_atom_site_adp_type
_atom_site_occupancy
_atom_site_site_symmetry_order
_atom_site_calc_flag
_atom_site_refinement_flags_posn
_atom_site_refinement_flags_adp
_atom_site_refinement_flags_occupancy
_atom_site_disorder_assembly
_atom_site_disorder_group
Cu1 Cu 0.20318(2) 0.65417(2) 0.22821(2) 0.02677(6) Uani 1 1 d . . . . .
S1 S 0.14843(4) 0.75295(3) 0.46380(3) 0.03271(9) Uani 1 1 d . . . . .
P1 P 0.19741(4) 0.79807(3) 0.18585(3) 0.02835(8) Uani 1 1 d . . . . .
P2 P 0.29287(4) 0.50472(3) 0.20011(3) 0.02598(8) Uani 1 1 d . . . . .
F1 F 0.39168(17) 0.68612(17) 0.52338(13) 0.0879(5) Uani 1 1 d . . . . .
F2 F 0.32676(17) 0.78631(12) 0.65369(9) 0.0704(4) Uani 1 1 d . . . . .
F3 F 0.21153(19) 0.62046(11) 0.55888(11) 0.0696(4) Uani 1 1 d . . . . .
O1 O 0.11769(13) 0.66743(9) 0.35850(9) 0.0367(2) Uani 1 1 d . . . . .
O2 O 0.2362(2) 0.85276(12) 0.47876(12) 0.0639(4) Uani 1 1 d . . . . .
O3 O 0.02548(17) 0.75978(14) 0.50211(12) 0.0580(4) Uani 1 1 d . . . . .
N1 N 0.35723(15) 0.88256(10) 0.28479(11) 0.0321(3) Uani 1 1 d . . . . .
N2 N 0.42505(13) 0.72935(10) 0.30219(9) 0.0265(2) Uani 1 1 d . . . . .
N3 N 0.46734(14) 0.56216(10) 0.29477(10) 0.0315(3) Uani 1 1 d . . . . .
C1 C 0.3950(2) 0.99999(14) 0.31480(18) 0.0490(4) Uani 1 1 d . . . . .
H1A H 0.3099 1.0223 0.2775 0.074 Uiso 1 1 calc R U . . .
H1B H 0.4193 1.0380 0.3928 0.074 Uiso 1 1 calc R U . . .
H1C H 0.4810 1.0180 0.2941 0.074 Uiso 1 1 calc R U . . .
C2 C 0.46565(16) 0.83607(12) 0.33035(12) 0.0290(3) Uani 1 1 d . . . . .
C3 C 0.60774(19) 0.89390(14) 0.39911(14) 0.0399(4) Uani 1 1 d . . . . .
H3A H 0.6367 0.9699 0.4204 0.048 Uiso 1 1 calc R U . . .
C4 C 0.70558(19) 0.83612(15) 0.43547(14) 0.0416(4) Uani 1 1 d . . . . .
H4A H 0.8032 0.8738 0.4831 0.050 Uiso 1 1 calc R U . . .
C5 C 0.66567(17) 0.72601(14) 0.40465(13) 0.0363(3) Uani 1 1 d . . . . .
H5A H 0.7339 0.6872 0.4295 0.044 Uiso 1 1 calc R U . . .
C6 C 0.52093(16) 0.67348(12) 0.33536(11) 0.0274(3) Uani 1 1 d . . . . .
C7 C 0.5661(2) 0.49929(15) 0.33494(16) 0.0474(4) Uani 1 1 d . . . . .
H7A H 0.5162 0.4224 0.3006 0.071 Uiso 1 1 calc R U . . .
H7B H 0.6581 0.5089 0.3179 0.071 Uiso 1 1 calc R U . . .
H7C H 0.5901 0.5246 0.4131 0.071 Uiso 1 1 calc R U . . .
C8 C 0.06032(18) 0.88140(12) 0.19407(13) 0.0329(3) Uani 1 1 d . . . . .
C9 C 0.0288(2) 0.92158(14) 0.29015(15) 0.0404(4) Uani 1 1 d . . . . .
H9A H 0.0852 0.9112 0.3513 0.048 Uiso 1 1 calc R U . . .
C10 C -0.0851(2) 0.97667(15) 0.29611(18) 0.0486(4) Uani 1 1 d . . . . .
H10A H -0.1064 1.0042 0.3615 0.058 Uiso 1 1 calc R U . . .
C11 C -0.1674(2) 0.99159(18) 0.2076(2) 0.0612(6) Uani 1 1 d . . . . .
H11A H -0.2456 1.0290 0.2119 0.073 Uiso 1 1 calc R U . . .
C12 C -0.1365(3) 0.9524(2) 0.1127(2) 0.0680(7) Uani 1 1 d . . . . .
H12A H -0.1938 0.9626 0.0517 0.082 Uiso 1 1 calc R U . . .
C13 C -0.0221(2) 0.89794(17) 0.10591(16) 0.0506(5) Uani 1 1 d . . . . .
H13A H -0.0002 0.8720 0.0406 0.061 Uiso 1 1 calc R U . . .
C14 C 0.2395(6) 0.7919(4) 0.0636(3) 0.0398(13) Uani 0.5 1 d G U P A 1
C15 C 0.3566(6) 0.8638(4) 0.0661(3) 0.0662(18) Uani 0.5 1 d G U P A 1
H15 H 0.4147 0.9222 0.1319 0.079 Uiso 0.5 1 calc R U P A 1
C16 C 0.3887(5) 0.8503(4) -0.0278(4) 0.086(2) Uani 0.5 1 d G U P A 1
H16 H 0.4687 0.8994 -0.0261 0.103 Uiso 0.5 1 calc R U P A 1
C17 C 0.3037(6) 0.7649(4) -0.1240(3) 0.0735(18) Uani 0.5 1 d G U P A 1
H17 H 0.3256 0.7557 -0.1881 0.088 Uiso 0.5 1 calc R U P A 1
C18 C 0.1866(5) 0.6930(4) -0.1265(3) 0.0676(17) Uani 0.5 1 d G U P A 1
H18 H 0.1285 0.6347 -0.1922 0.081 Uiso 0.5 1 calc R U P A 1
C19 C 0.1545(5) 0.7065(4) -0.0326(4) 0.0541(14) Uani 0.5 1 d G U P A 1
H19 H 0.0745 0.6574 -0.0343 0.065 Uiso 0.5 1 calc R U P A 1
C14' C 0.2163(6) 0.7721(4) 0.0550(3) 0.0379(13) Uani 0.5 1 d G U P A 2
C15' C 0.2874(6) 0.8516(3) 0.0324(3) 0.0622(16) Uani 0.5 1 d G U P A 2
H15' H 0.3271 0.9231 0.0862 0.075 Uiso 0.5 1 calc R U P A 2
C16' C 0.3005(6) 0.8266(3) -0.0691(4) 0.0767(18) Uani 0.5 1 d G U P A 2
H16' H 0.3491 0.8810 -0.0846 0.092 Uiso 0.5 1 calc R U P A 2
C17' C 0.2425(6) 0.7220(4) -0.1478(3) 0.0624(16) Uani 0.5 1 d G U P A 2
H17' H 0.2514 0.7049 -0.2172 0.075 Uiso 0.5 1 calc R U P A 2
C18' C 0.1713(5) 0.6425(3) -0.1252(3) 0.0616(15) Uani 0.5 1 d G U P A 2
H18' H 0.1317 0.5710 -0.1790 0.074 Uiso 0.5 1 calc R U P A 2
C19' C 0.1582(5) 0.6675(3) -0.0237(4) 0.0487(12) Uani 0.5 1 d G U P A 2
H19' H 0.1096 0.6132 -0.0082 0.058 Uiso 0.5 1 calc R U P A 2
C20 C 0.23184(18) 0.39300(12) 0.23332(12) 0.0336(3) Uani 1 1 d . . . . .
C21 C 0.1830(2) 0.41815(16) 0.32173(15) 0.0443(4) Uani 1 1 d . . . . .
H21A H 0.1814 0.4911 0.3612 0.053 Uiso 1 1 calc R U . . .
C22 C 0.1366(3) 0.33716(19) 0.35252(17) 0.0566(5) Uani 1 1 d . . . . .
H22A H 0.1049 0.3549 0.4138 0.068 Uiso 1 1 calc R U . . .
C23 C 0.1364(3) 0.23192(19) 0.2948(2) 0.0676(7) Uani 1 1 d . . . . .
H23A H 0.1046 0.1766 0.3160 0.081 Uiso 1 1 calc R U . . .
C24 C 0.1820(3) 0.20590(17) 0.2063(2) 0.0719(7) Uani 1 1 d . . . . .
H24A H 0.1806 0.1324 0.1660 0.086 Uiso 1 1 calc R U . . .
C25 C 0.2305(3) 0.28627(15) 0.17501(16) 0.0526(5) Uani 1 1 d . . . . .
H25A H 0.2624 0.2679 0.1139 0.063 Uiso 1 1 calc R U . . .
C26 C 0.31799(17) 0.43779(12) 0.07122(12) 0.0306(3) Uani 1 1 d . . . . .
C27 C 0.4447(3) 0.4028(2) 0.05875(17) 0.0637(6) Uani 1 1 d . . . . .
H27A H 0.5288 0.4175 0.1201 0.076 Uiso 1 1 calc R U . . .
C28 C 0.4492(3) 0.3462(3) -0.0436(2) 0.0809(9) Uani 1 1 d . . . . .
H28A H 0.5369 0.3224 -0.0517 0.097 Uiso 1 1 calc R U . . .
C29 C 0.3302(3) 0.32429(17) -0.13272(17) 0.0546(5) Uani 1 1 d . . . . .
H29A H 0.3337 0.2832 -0.2022 0.066 Uiso 1 1 calc R U . . .
C30 C 0.2068(2) 0.36134(19) -0.12187(15) 0.0544(5) Uani 1 1 d . . . . .
H30A H 0.1242 0.3477 -0.1839 0.065 Uiso 1 1 calc R U . . .
C31 C 0.20093(19) 0.41938(18) -0.01972(14) 0.0469(4) Uani 1 1 d . . . . .
H31A H 0.1150 0.4466 -0.0127 0.056 Uiso 1 1 calc R U . . .
C32 C 0.2774(2) 0.70948(18) 0.55416(14) 0.0476(4) Uani 1 1 d . . . . .

loop_
_atom_site_aniso_label
_atom_site_aniso_U_11
_atom_site_aniso_U_22
_atom_site_aniso_U_33
_atom_site_aniso_U_23
_atom_site_aniso_U_13
_atom_site_aniso_U_12
Cu1 0.02363(9) 0.02634(10) 0.02937(10) 0.01104(7) 0.00698(7) 0.00653(7)
S1 0.0393(2) 0.03303(19) 0.02930(17) 0.01358(15) 0.01419(15) 0.01042(15)
P1 0.03104(19) 0.03088(18) 0.02800(17) 0.01465(14) 0.01120(14) 0.01254(14)
P2 0.02721(18) 0.02510(17) 0.02557(16) 0.01049(13) 0.00746(13) 0.00755(13)
F1 0.0603(8) 0.1615(17) 0.0712(9) 0.0623(10) 0.0313(7) 0.0622(10)
F2 0.0847(10) 0.0810(9) 0.0312(6) 0.0192(6) 0.0058(6) 0.0063(8)
F3 0.1062(11) 0.0622(8) 0.0602(8) 0.0414(7) 0.0303(8) 0.0315(8)
O1 0.0413(6) 0.0391(6) 0.0296(5) 0.0117(5) 0.0149(5) 0.0072(5)
O2 0.0906(12) 0.0399(7) 0.0470(8) 0.0185(6) 0.0089(8) -0.0114(7)
O3 0.0497(8) 0.0796(10) 0.0518(8) 0.0205(7) 0.0295(7) 0.0297(7)
N1 0.0324(6) 0.0280(6) 0.0396(7) 0.0174(5) 0.0124(5) 0.0055(5)
N2 0.0233(5) 0.0290(6) 0.0276(6) 0.0124(5) 0.0075(4) 0.0057(4)
N3 0.0281(6) 0.0305(6) 0.0321(6) 0.0128(5) 0.0026(5) 0.0098(5)
C1 0.0481(10) 0.0306(8) 0.0699(13) 0.0257(8) 0.0160(9) 0.0040(7)
C2 0.0281(7) 0.0299(7) 0.0299(7) 0.0123(6) 0.0111(6) 0.0040(5)
C3 0.0334(8) 0.0334(8) 0.0449(9) 0.0122(7) 0.0088(7) -0.0019(6)
C4 0.0274(8) 0.0450(9) 0.0384(8) 0.0095(7) 0.0023(6) -0.0012(7)
C5 0.0270(7) 0.0448(9) 0.0322(7) 0.0142(7) 0.0036(6) 0.0083(6)
C6 0.0251(7) 0.0334(7) 0.0240(6) 0.0117(5) 0.0079(5) 0.0075(5)
C7 0.0425(9) 0.0408(9) 0.0507(10) 0.0198(8) -0.0020(8) 0.0165(8)
C8 0.0337(8) 0.0279(7) 0.0395(8) 0.0138(6) 0.0137(6) 0.0121(6)
C9 0.0471(10) 0.0355(8) 0.0459(9) 0.0178(7) 0.0224(8) 0.0148(7)
C10 0.0518(11) 0.0373(9) 0.0628(12) 0.0148(8) 0.0329(10) 0.0160(8)
C11 0.0493(12) 0.0527(12) 0.0792(15) 0.0170(11) 0.0233(11) 0.0301(10)
C12 0.0636(14) 0.0761(16) 0.0609(13) 0.0237(12) 0.0092(11) 0.0456(13)
C13 0.0549(11) 0.0561(11) 0.0426(9) 0.0181(8) 0.0132(8) 0.0330(9)
C14 0.054(3) 0.049(2) 0.033(2) 0.0249(18) 0.0206(19) 0.030(2)
C15 0.099(5) 0.060(3) 0.058(3) 0.029(2) 0.048(3) 0.013(3)
C16 0.130(6) 0.090(4) 0.073(4) 0.047(3) 0.066(4) 0.026(4)
C17 0.107(5) 0.098(5) 0.051(3) 0.049(3) 0.044(3) 0.052(4)
C18 0.073(4) 0.102(5) 0.034(2) 0.029(3) 0.017(2) 0.040(3)
C19 0.045(2) 0.083(4) 0.032(2) 0.020(2) 0.0099(16) 0.021(3)
C14' 0.044(2) 0.052(3) 0.039(3) 0.031(2) 0.022(2) 0.029(2)
C15' 0.106(5) 0.052(3) 0.058(3) 0.036(2) 0.048(3) 0.029(3)
C16' 0.131(6) 0.080(4) 0.067(3) 0.056(3) 0.063(4) 0.047(4)
C17' 0.078(4) 0.096(4) 0.046(3) 0.045(3) 0.036(3) 0.049(3)
C18' 0.065(3) 0.086(4) 0.036(2) 0.019(2) 0.024(2) 0.028(3)
C19' 0.049(2) 0.064(3) 0.031(2) 0.0142(19) 0.0157(17) 0.017(2)
C20 0.0381(8) 0.0292(7) 0.0317(7) 0.0152(6) 0.0054(6) 0.0048(6)
C21 0.0536(11) 0.0437(9) 0.0392(9) 0.0216(8) 0.0152(8) 0.0069(8)
C22 0.0606(12) 0.0675(13) 0.0486(11) 0.0384(10) 0.0128(9) 0.0011(10)
C23 0.0795(16) 0.0585(13) 0.0631(13) 0.0435(11) 0.0038(12) -0.0084(11)
C24 0.112(2) 0.0324(10) 0.0613(14) 0.0241(9) 0.0118(14) 0.0020(11)
C25 0.0799(15) 0.0328(9) 0.0432(10) 0.0169(7) 0.0166(9) 0.0083(9)
C26 0.0326(7) 0.0289(7) 0.0313(7) 0.0114(6) 0.0123(6) 0.0086(6)
C27 0.0586(13) 0.1002(18) 0.0448(10) 0.0296(11) 0.0225(9) 0.0527(13)
C28 0.0858(18) 0.121(2) 0.0595(14) 0.0341(15) 0.0445(14) 0.0723(18)
C29 0.0731(14) 0.0518(11) 0.0427(10) 0.0115(8) 0.0349(10) 0.0137(10)
C30 0.0429(10) 0.0749(14) 0.0298(8) 0.0085(8) 0.0108(7) -0.0036(9)
C31 0.0294(8) 0.0714(13) 0.0324(8) 0.0122(8) 0.0112(6) 0.0092(8)
C32 0.0498(10) 0.0643(12) 0.0329(8) 0.0215(8) 0.0151(7) 0.0184(9)

loop_
_atom_type_symbol
_atom_type_description
_atom_type_scat_dispersion_real
_atom_type_scat_dispersion_imag
_atom_type_scat_source
C C 0.0033 0.0016 'International Tables Vol C Tables 4.2.6.8 and 6.1.1.4'
H H 0.0000 0.0000 'International Tables Vol C Tables 4.2.6.8 and 6.1.1.4'
N N 0.0061 0.0033 'International Tables Vol C Tables 4.2.6.8 and 6.1.1.4'
O O 0.0106 0.0060 'International Tables Vol C Tables 4.2.6.8 and 6.1.1.4'
F F 0.0171 0.0103 'International Tables Vol C Tables 4.2.6.8 and 6.1.1.4'
P P 0.1023 0.0942 'International Tables Vol C Tables 4.2.6.8 and 6.1.1.4'
S S 0.1246 0.1234 'International Tables Vol C Tables 4.2.6.8 and 6.1.1.4'
Cu Cu 0.3201 1.2651 'International Tables Vol C Tables 4.2.6.8 and 6.1.1.4'

loop_
_geom_angle_atom_site_label_1
_geom_angle_atom_site_label_2
_geom_angle_atom_site_label_3
_geom_angle
N2 Cu1 O1 104.97(5)
N2 Cu1 P2 82.72(4)
O1 Cu1 P2 103.86(3)
N2 Cu1 P1 81.53(3)
O1 Cu1 P1 112.74(3)
P2 Cu1 P1 142.757(16)
O3 S1 O2 116.80(11)
O3 S1 O1 114.64(9)
O2 S1 O1 113.66(8)
O3 S1 C32 103.60(9)
O2 S1 C32 101.86(10)
O1 S1 C32 103.79(8)
N1 P1 C14' 109.60(17)
N1 P1 C8 103.66(7)
C14' P1 C8 104.53(17)
N1 P1 C14 101.13(17)
C8 P1 C14 104.04(17)
N1 P1 Cu1 98.39(4)
C14' P1 Cu1 112.74(15)
C8 P1 Cu1 126.61(5)
C14 P1 Cu1 118.53(16)
N3 P2 C26 107.21(7)
N3 P2 C20 101.72(7)
C26 P2 C20 103.60(7)
N3 P2 Cu1 98.20(4)
C26 P2 Cu1 118.19(5)
C20 P2 Cu1 125.17(6)
S1 O1 Cu1 132.43(7)
C2 N1 C1 117.59(14)
C2 N1 P1 118.24(10)
C1 N1 P1 123.70(12)
C2 N2 C6 121.54(13)
C2 N2 Cu1 119.06(10)
C6 N2 Cu1 118.60(10)
C6 N3 C7 117.11(13)
C6 N3 P2 119.47(10)
C7 N3 P2 123.41(11)
N2 C2 C3 120.94(14)
N2 C2 N1 115.36(13)
C3 C2 N1 123.69(14)
C4 C3 C2 117.29(15)
C5 C4 C3 122.02(15)
C4 C5 C6 117.39(15)
N2 C6 N3 115.70(13)
N2 C6 C5 120.77(14)
N3 C6 C5 123.52(14)
C13 C8 C9 119.39(15)
C13 C8 P1 122.07(13)
C9 C8 P1 118.29(12)
C10 C9 C8 119.89(17)
C11 C10 C9 120.20(18)
C10 C11 C12 120.13(18)
C11 C12 C13 120.3(2)
C8 C13 C12 120.09(19)
C15 C14 C19 120.0
C15 C14 P1 122.8(3)
C19 C14 P1 117.0(3)
C16 C15 C14 120.0
C15 C16 C17 120.0
C18 C17 C16 120.0
C17 C18 C19 120.0
C18 C19 C14 120.0
C15' C14' C19' 120.0
C15' C14' P1 122.5(3)
C19' C14' P1 117.5(3)
C16' C15' C14' 120.0
C17' C16' C15' 120.0
C18' C17' C16' 120.0
C19' C18' C17' 120.0
C18' C19' C14' 120.0
C25 C20 C21 119.32(16)
C25 C20 P2 123.53(14)
C21 C20 P2 117.15(13)
C22 C21 C20 120.27(19)
C23 C22 C21 120.0(2)
C22 C23 C24 120.22(19)
C23 C24 C25 120.5(2)
C20 C25 C24 119.7(2)
C31 C26 C27 118.38(16)
C31 C26 P2 117.24(12)
C27 C26 P2 124.37(13)
C26 C27 C28 119.9(2)
C29 C28 C27 121.1(2)
C30 C29 C28 119.66(18)
C29 C30 C31 119.97(19)
C26 C31 C30 120.89(17)
F1 C32 F3 106.40(18)
F1 C32 F2 108.84(18)
F3 C32 F2 107.27(15)
F1 C32 S1 112.46(13)
F3 C32 S1 111.31(14)
F2 C32 S1 110.33(14)

loop_
_geom_bond_atom_site_label_1
_geom_bond_atom_site_label_2
_geom_bond_distance
Cu1 N2 2.0574(12)
Cu1 O1 2.1620(11)
Cu1 P2 2.2264(4)
Cu1 P1 2.2301(4)
S1 O3 1.4193(14)
S1 O2 1.4288(14)
S1 O1 1.4495(11)
S1 C32 1.821(2)
P1 N1 1.7154(14)
P1 C14' 1.811(3)
P1 C8 1.8168(15)
P1 C14 1.846(3)
P2 N3 1.7205(13)
P2 C26 1.8129(15)
P2 C20 1.8189(15)
F1 C32 1.310(2)
F2 C32 1.332(2)
F3 C32 1.332(3)
N1 C2 1.3939(19)
N1 C1 1.468(2)
N2 C2 1.3370(19)
N2 C6 1.3387(18)
N3 C6 1.3892(19)
N3 C7 1.468(2)
C2 C3 1.389(2)
C3 C4 1.387(3)
C4 C5 1.374(3)
C5 C6 1.396(2)
C8 C13 1.384(2)
C8 C9 1.396(2)
C9 C10 1.387(2)
C10 C11 1.376(3)
C11 C12 1.376(3)
C12 C13 1.387(3)
C14 C15 1.3900
C14 C19 1.3900
C15 C16 1.3900
C16 C17 1.3900
C17 C18 1.3900
C18 C19 1.3900
C14' C15' 1.3900
C14' C19' 1.3900
C15' C16' 1.3900
C16' C17' 1.3900
C17' C18' 1.3900
C18' C19' 1.3900
C20 C25 1.382(2)
C20 C21 1.390(2)
C21 C22 1.387(3)
C22 C23 1.366(3)
C23 C24 1.372(4)
C24 C25 1.391(3)
C26 C31 1.377(2)
C26 C27 1.378(2)
C27 C28 1.387(3)
C28 C29 1.360(4)
C29 C30 1.355(3)
C30 C31 1.393(2)

loop_
_geom_torsion_atom_site_label_1
_geom_torsion_atom_site_label_2
_geom_torsion_atom_site_label_3
_geom_torsion_atom_site_label_4
_geom_torsion
O3 S1 O1 Cu1 147.90(10)
O2 S1 O1 Cu1 9.96(14)
C32 S1 O1 Cu1 -99.83(11)
C14' P1 N1 C2 -94.54(19)
C8 P1 N1 C2 154.32(11)
C14 P1 N1 C2 -98.1(2)
Cu1 P1 N1 C2 23.32(11)
C14' P1 N1 C1 77.4(2)
C8 P1 N1 C1 -33.76(15)
C14 P1 N1 C1 73.8(2)
Cu1 P1 N1 C1 -164.76(13)
C26 P2 N3 C6 104.78(12)
C20 P2 N3 C6 -146.82(12)
Cu1 P2 N3 C6 -18.20(12)
C26 P2 N3 C7 -74.20(15)
C20 P2 N3 C7 34.19(16)
Cu1 P2 N3 C7 162.82(14)
C6 N2 C2 C3 -2.8(2)
Cu1 N2 C2 C3 166.77(12)
C6 N2 C2 N1 176.28(13)
Cu1 N2 C2 N1 -14.19(16)
C1 N1 C2 N2 178.77(14)
P1 N1 C2 N2 -8.81(17)
C1 N1 C2 C3 -2.2(2)
P1 N1 C2 C3 170.20(13)
N2 C2 C3 C4 1.1(2)
N1 C2 C3 C4 -177.89(15)
C2 C3 C4 C5 0.6(3)
C3 C4 C5 C6 -0.6(3)
C2 N2 C6 N3 -176.03(13)
Cu1 N2 C6 N3 14.39(16)
C2 N2 C6 C5 2.8(2)
Cu1 N2 C6 C5 -166.83(11)
C7 N3 C6 N2 -176.11(15)
P2 N3 C6 N2 4.84(17)
C7 N3 C6 C5 5.1(2)
P2 N3 C6 C5 -173.90(12)
C4 C5 C6 N2 -1.0(2)
C4 C5 C6 N3 177.63(15)
N1 P1 C8 C13 124.95(16)
C14' P1 C8 C13 10.1(2)
C14 P1 C8 C13 19.6(2)
Cu1 P1 C8 C13 -123.48(15)
N1 P1 C8 C9 -60.83(14)
C14' P1 C8 C9 -175.6(2)
C14 P1 C8 C9 -166.2(2)
Cu1 P1 C8 C9 50.73(16)
C13 C8 C9 C10 0.5(3)
P1 C8 C9 C10 -173.85(14)
C8 C9 C10 C11 0.2(3)
C9 C10 C11 C12 -0.3(3)
C10 C11 C12 C13 -0.2(4)
C9 C8 C13 C12 -1.1(3)
P1 C8 C13 C12 173.07(19)
C11 C12 C13 C8 0.9(4)
N1 P1 C14 C15 -14.2(3)
C8 P1 C14 C15 93.1(3)
Cu1 P1 C14 C15 -120.2(2)
N1 P1 C14 C19 161.6(2)
C8 P1 C14 C19 -91.1(3)
Cu1 P1 C14 C19 55.5(3)
C19 C14 C15 C16 0.0
P1 C14 C15 C16 175.6(4)
C14 C15 C16 C17 0.0
C15 C16 C17 C18 0.0
C16 C17 C18 C19 0.0
C17 C18 C19 C14 0.0
C15 C14 C19 C18 0.0
P1 C14 C19 C18 -175.9(4)
N1 P1 C14' C15' -38.6(3)
C8 P1 C14' C15' 72.0(3)
Cu1 P1 C14' C15' -147.1(2)
N1 P1 C14' C19' 140.5(2)
C8 P1 C14' C19' -109.0(2)
Cu1 P1 C14' C19' 32.0(3)
C19' C14' C15' C16' 0.0
P1 C14' C15' C16' 179.0(4)
C14' C15' C16' C17' 0.0
C15' C16' C17' C18' 0.0
C16' C17' C18' C19' 0.0
C17' C18' C19' C14' 0.0
C15' C14' C19' C18' 0.0
P1 C14' C19' C18' -179.1(4)
N3 P2 C20 C25 -103.04(17)
C26 P2 C20 C25 8.12(18)
Cu1 P2 C20 C25 148.03(15)
N3 P2 C20 C21 77.66(14)
C26 P2 C20 C21 -171.18(13)
Cu1 P2 C20 C21 -31.27(16)
C25 C20 C21 C22 1.5(3)
P2 C20 C21 C22 -179.19(16)
C20 C21 C22 C23 -1.1(3)
C21 C22 C23 C24 0.0(4)
C22 C23 C24 C25 0.7(4)
C21 C20 C25 C24 -0.8(3)
P2 C20 C25 C24 179.94(19)
C23 C24 C25 C20 -0.3(4)
N3 P2 C26 C31 -157.83(14)
C20 P2 C26 C31 95.10(15)
Cu1 P2 C26 C31 -48.23(16)
N3 P2 C26 C27 23.4(2)
C20 P2 C26 C27 -83.70(19)
Cu1 P2 C26 C27 132.97(17)
C31 C26 C27 C28 -2.9(4)
P2 C26 C27 C28 175.9(2)
C26 C27 C28 C29 0.0(5)
C27 C28 C29 C30 2.3(4)
C28 C29 C30 C31 -1.5(4)
C27 C26 C31 C30 3.7(3)
P2 C26 C31 C30 -175.18(16)
C29 C30 C31 C26 -1.5(3)
O3 S1 C32 F1 172.40(17)
O2 S1 C32 F1 -65.95(19)
O1 S1 C32 F1 52.33(18)
O3 S1 C32 F3 53.10(16)
O2 S1 C32 F3 174.75(14)
O1 S1 C32 F3 -66.97(14)
O3 S1 C32 F2 -65.87(16)
O2 S1 C32 F2 55.78(16)
O1 S1 C32 F2 174.06(13)
